data_1543813
loop_
_publ_author_name
'Wang, Hongkai'
'Wang, Chan'
'Huang, Kaimeng'
'Liu, Lingyan'
'Chang, Weixing'
'Li, Jing'

_publ_section_title
;
 Copper-Catalyzed Cascade Reaction via Intramolecular Hydroamination
 Cyclization of Homopropargylic Amines and Intermolecular Povarov Reaction
 with Imines.
;
_journal_issue 10
_journal_name_full 'Organic letters'
_journal_page_first 2367
_journal_page_last 2370
_journal_paper_doi 10.1021/acs.orglett.6b00804
_journal_volume 18
_journal_year 2016
_chemical_formula_sum 'C31 H29 N2'
_chemical_formula_weight 429.56
_chemical_name_systematic
; 
 ? 
;
_space_group_IT_number 2
_symmetry_cell_setting triclinic
_symmetry_space_group_name_Hall '-P 1'
_symmetry_space_group_name_H-M 'P -1'
_atom_sites_solution_hydrogens geom
_atom_sites_solution_primary direct
_atom_sites_solution_secondary difmap
_audit_creation_method SHELXL-97
_cell_angle_alpha 105.31(3)
_cell_angle_beta 93.11(3)
_cell_angle_gamma 96.37(3)
_cell_formula_units_Z 2
_cell_length_a 10.116(2)
_cell_length_b 10.554(2)
_cell_length_c 11.501(2)
_cell_measurement_reflns_used 3492
_cell_measurement_temperature 113(2)
_cell_measurement_theta_max 27.8664
_cell_measurement_theta_min 1.8429
_cell_volume 1172.5(4)
_computing_cell_refinement crystalclear
_computing_data_collection crystalclear
_computing_data_reduction crystalclear
_computing_molecular_graphics 'Bruker SHELXTL'
_computing_publication_material 'Bruker SHELXTL'
_computing_structure_refinement 'SHELXL-97 (Sheldrick, 1997)'
_computing_structure_solution 'SHELXS-97 (Sheldrick, 1990)'
_diffrn_ambient_temperature 113(2)
_diffrn_measured_fraction_theta_full 0.980
_diffrn_measured_fraction_theta_max 0.980
_diffrn_measurement_device_type 'rigaku saturn'
_diffrn_measurement_method '\w scans'
_diffrn_radiation_monochromator confocal
_diffrn_radiation_source 'rotating anode'
_diffrn_radiation_type MoK\a
_diffrn_radiation_wavelength 0.71073
_diffrn_reflns_av_R_equivalents 0.0285
_diffrn_reflns_av_sigmaI/netI 0.0482
_diffrn_reflns_limit_h_max 13
_diffrn_reflns_limit_h_min -12
_diffrn_reflns_limit_k_max 13
_diffrn_reflns_limit_k_min -13
_diffrn_reflns_limit_l_max 15
_diffrn_reflns_limit_l_min -10
_diffrn_reflns_number 11808
_diffrn_reflns_theta_full 27.91
_diffrn_reflns_theta_max 27.91
_diffrn_reflns_theta_min 1.84
_diffrn_standards_decay_% 0
_diffrn_standards_interval_count 0
_diffrn_standards_interval_time 0
_diffrn_standards_number 0
_exptl_absorpt_coefficient_mu 0.071
_exptl_absorpt_correction_T_max 0.9916
_exptl_absorpt_correction_T_min 0.9860
_exptl_absorpt_correction_type multi-scan
_exptl_absorpt_process_details crystalclear
_exptl_crystal_density_diffrn 1.217
_exptl_crystal_density_method 'not measured'
_exptl_crystal_F_000 458
_exptl_crystal_size_max 0.20
_exptl_crystal_size_mid 0.18
_exptl_crystal_size_min 0.12
_refine_diff_density_max 0.632
_refine_diff_density_min -0.270
_refine_diff_density_rms 0.064
_refine_ls_extinction_method none
_refine_ls_goodness_of_fit_ref 1.005
_refine_ls_hydrogen_treatment constr
_refine_ls_matrix_type full
_refine_ls_number_parameters 300
_refine_ls_number_reflns 5502
_refine_ls_number_restraints 0
_refine_ls_restrained_S_all 1.005
_refine_ls_R_factor_all 0.0637
_refine_ls_R_factor_gt 0.0448
_refine_ls_shift/su_max 0.001
_refine_ls_shift/su_mean 0.000
_refine_ls_structure_factor_coef Fsqd
_refine_ls_weighting_details 'calc w=1/[\s^2^(Fo^2^)+(0.0960P)^2^+0.0000P] where P=(Fo^2^+2Fc^2^)/3'
_refine_ls_weighting_scheme calc
_refine_ls_wR_factor_gt 0.1318
_refine_ls_wR_factor_ref 0.1449
_reflns_number_gt 3750
_reflns_number_total 5502
_reflns_threshold_expression >2sigma(I)
_cod_data_source_file ol6b00804_si_003.cif
_cod_data_source_block shelxl
_cod_depositor_comments
;
The following automatic conversions were performed:

'_symmetry_cell_setting' value 'Triclinic' changed to 'triclinic'
according to
/usr/data/users/saulius/crontab/automatic-downloads/current/ACS/lib/dictionaries/cif_core.dic
dictionary named 'cif_core.dic' version 2.4.2 from 2011-04-26.

'_exptl_absorpt_correction_type' value 'MULTI-SCAN' changed to
'multi-scan' according to
/usr/data/users/saulius/crontab/automatic-downloads/current/ACS/lib/dictionaries/cif_core.dic
dictionary named 'cif_core.dic' version 2.4.2 from 2011-04-26.

'_refine_ls_hydrogen_treatment' value 'CONSTR' changed to 'constr'
according to
/usr/data/users/saulius/crontab/automatic-downloads/current/ACS/lib/dictionaries/cif_core.dic
dictionary named 'cif_core.dic' version 2.4.2 from 2011-04-26.

Automatic conversion script
Id: cif_fix_values 4268 2015-11-12 08:31:59Z antanas 
;
_cod_original_sg_symbol_H-M P-1
_cod_database_code 1543813

loop_
_symmetry_equiv_pos_as_xyz
'x, y, z'
'-x, -y, -z'

loop_
_atom_site_label
_atom_site_type_symbol
_atom_site_fract_x
_atom_site_fract_y
_atom_site_fract_z
_atom_site_U_iso_or_equiv
_atom_site_adp_type
_atom_site_occupancy
_atom_site_symmetry_multiplicity
_atom_site_calc_flag
_atom_site_refinement_flags
N1 N -0.04625(11) 0.13182(11) 0.86296(10) 0.0189(3) Uani 1 1 d .
N2 N 0.16567(11) 0.18255(11) 0.58453(10) 0.0219(3) Uani 1 1 d .
C1 C -0.05591(13) -0.01085(13) 0.80096(12) 0.0193(3) Uani 1 1 d .
H1 H -0.0304 -0.0592 0.8610 0.023 Uiso 1 1 calc R
C2 C -0.19148(13) -0.07414(13) 0.73731(12) 0.0193(3) Uani 1 1 d .
C3 C -0.22850(14) -0.20924(14) 0.71906(13) 0.0232(3) Uani 1 1 d .
H3 H -0.1716 -0.2591 0.7521 0.028 Uiso 1 1 calc R
C4 C -0.34853(15) -0.27252(15) 0.65262(13) 0.0285(3) Uani 1 1 d .
H4 H -0.3716 -0.3651 0.6403 0.034 Uiso 1 1 calc R
C5 C -0.43447(14) -0.20215(16) 0.60437(13) 0.0279(3) Uani 1 1 d .
C6 C -0.39813(14) -0.06634(16) 0.62517(13) 0.0277(3) Uani 1 1 d .
H6 H -0.4565 -0.0160 0.5944 0.033 Uiso 1 1 calc R
C7 C -0.27770(14) -0.00251(14) 0.69035(13) 0.0239(3) Uani 1 1 d .
H7 H -0.2546 0.0901 0.7026 0.029 Uiso 1 1 calc R
C8 C -0.56297(15) -0.26999(19) 0.53054(15) 0.0406(4) Uani 1 1 d .
H8A H -0.6357 -0.2182 0.5573 0.061 Uiso 1 1 calc R
H8B H -0.5833 -0.3589 0.5415 0.061 Uiso 1 1 calc R
H8C H -0.5534 -0.2770 0.4448 0.061 Uiso 1 1 calc R
C9 C -0.10564(13) 0.17857(13) 0.96860(12) 0.0188(3) Uani 1 1 d .
C10 C -0.20602(14) 0.09701(14) 1.00526(13) 0.0223(3) Uani 1 1 d .
H10 H -0.2310 0.0082 0.9579 0.027 Uiso 1 1 calc R
C11 C -0.26846(14) 0.14461(15) 1.10910(13) 0.0266(3) Uani 1 1 d .
H11 H -0.3371 0.0885 1.1309 0.032 Uiso 1 1 calc R
C12 C -0.23270(15) 0.27270(15) 1.18187(13) 0.0278(3) Uani 1 1 d .
H12 H -0.2756 0.3043 1.2534 0.033 Uiso 1 1 calc R
C13 C -0.13347(14) 0.35353(15) 1.14846(13) 0.0266(3) Uani 1 1 d .
H13 H -0.1072 0.4410 1.1984 0.032 Uiso 1 1 calc R
C14 C -0.07150(13) 0.30916(14) 1.04326(13) 0.0219(3) Uani 1 1 d .
H14 H -0.0052 0.3674 1.0212 0.026 Uiso 1 1 calc R
C15 C 0.06079(12) 0.20957(13) 0.81991(12) 0.0178(3) Uani 1 1 d .
H15 H 0.1104 0.2794 0.8896 0.021 Uiso 1 1 calc R
C16 C 0.00628(13) 0.27244(13) 0.72583(12) 0.0179(3) Uani 1 1 d .
C17 C -0.10321(13) 0.34209(13) 0.74706(12) 0.0203(3) Uani 1 1 d .
H17 H -0.1428 0.3502 0.8213 0.024 Uiso 1 1 calc R
C18 C -0.15584(13) 0.39968(14) 0.66322(13) 0.0223(3) Uani 1 1 d .
H18 H -0.2303 0.4471 0.6798 0.027 Uiso 1 1 calc R
C19 C -0.09881(14) 0.38740(14) 0.55480(13) 0.0237(3) Uani 1 1 d .
H19 H -0.1340 0.4270 0.4967 0.028 Uiso 1 1 calc R
C20 C 0.00887(14) 0.31804(14) 0.53054(12) 0.0226(3) Uani 1 1 d .
H20 H 0.0472 0.3104 0.4558 0.027 Uiso 1 1 calc R
C21 C 0.06245(13) 0.25865(12) 0.61481(12) 0.0186(3) Uani 1 1 d .
C22 C 0.05096(13) -0.01695(13) 0.71012(12) 0.0206(3) Uani 1 1 d .
H22A H 0.0938 -0.0986 0.7001 0.025 Uiso 1 1 calc R
H22B H 0.0114 -0.0145 0.6302 0.025 Uiso 1 1 calc R
C23 C 0.15155(13) 0.10585(13) 0.76628(12) 0.0189(3) Uani 1 1 d .
H23 H 0.2074 0.0893 0.8339 0.023 Uiso 1 1 calc R
C24 C 0.24393(13) 0.14635(13) 0.67729(12) 0.0198(3) Uani 1 1 d .
H24 H 0.2847 0.0660 0.6361 0.024 Uiso 1 1 calc R
C25 C 0.35892(13) 0.25281(13) 0.74243(12) 0.0189(3) Uani 1 1 d .
C26 C 0.46143(13) 0.21960(14) 0.80954(13) 0.0225(3) Uani 1 1 d .
H26 H 0.4597 0.1306 0.8132 0.027 Uiso 1 1 calc R
C27 C 0.56665(14) 0.31383(14) 0.87151(13) 0.0241(3) Uani 1 1 d .
H27 H 0.6351 0.2884 0.9171 0.029 Uiso 1 1 calc R
C28 C 0.57241(13) 0.44479(14) 0.86730(13) 0.0221(3) Uani 1 1 d .
C29 C 0.47042(14) 0.47809(14) 0.79970(13) 0.0235(3) Uani 1 1 d .
H29 H 0.4725 0.5670 0.7957 0.028 Uiso 1 1 calc R
C30 C 0.36497(14) 0.38354(14) 0.73751(13) 0.0219(3) Uani 1 1 d .
H30 H 0.2968 0.4087 0.6915 0.026 Uiso 1 1 calc R
C31 C 0.68455(14) 0.54866(15) 0.93562(14) 0.0266(3) Uani 1 1 d .
H31A H 0.7351 0.5132 0.9922 0.040 Uiso 1 1 calc R
H31B H 0.6474 0.6272 0.9807 0.040 Uiso 1 1 calc R
H31C H 0.7440 0.5731 0.8783 0.040 Uiso 1 1 calc R

loop_
_atom_site_aniso_label
_atom_site_aniso_U_11
_atom_site_aniso_U_22
_atom_site_aniso_U_33
_atom_site_aniso_U_23
_atom_site_aniso_U_13
_atom_site_aniso_U_12
N1 0.0182(6) 0.0180(6) 0.0191(6) 0.0048(4) 0.0010(4) -0.0025(4)
N2 0.0181(6) 0.0245(6) 0.0217(6) 0.0038(5) 0.0002(5) 0.0033(5)
C1 0.0180(6) 0.0168(6) 0.0223(7) 0.0060(5) -0.0027(5) -0.0002(5)
C2 0.0172(6) 0.0214(7) 0.0178(7) 0.0047(5) 0.0009(5) -0.0013(5)
C3 0.0224(7) 0.0234(7) 0.0235(7) 0.0079(5) 0.0019(6) -0.0020(5)
C4 0.0268(8) 0.0266(8) 0.0273(8) 0.0041(6) 0.0029(6) -0.0097(6)
C5 0.0172(7) 0.0403(9) 0.0195(7) 0.0004(6) 0.0018(6) -0.0066(6)
C6 0.0195(7) 0.0387(9) 0.0228(7) 0.0057(6) -0.0014(6) 0.0036(6)
C7 0.0223(7) 0.0240(7) 0.0239(7) 0.0054(6) -0.0020(6) 0.0009(6)
C8 0.0223(8) 0.0602(12) 0.0273(9) -0.0009(8) -0.0007(7) -0.0131(8)
C9 0.0164(6) 0.0229(7) 0.0181(7) 0.0078(5) -0.0023(5) 0.0026(5)
C10 0.0220(7) 0.0222(7) 0.0240(7) 0.0097(5) -0.0011(6) 0.0017(5)
C11 0.0242(7) 0.0310(8) 0.0296(8) 0.0175(6) 0.0046(6) 0.0017(6)
C12 0.0303(8) 0.0327(8) 0.0230(8) 0.0096(6) 0.0074(6) 0.0079(6)
C13 0.0269(8) 0.0267(8) 0.0249(8) 0.0046(6) 0.0015(6) 0.0037(6)
C14 0.0181(7) 0.0229(7) 0.0237(7) 0.0060(5) -0.0007(5) -0.0001(5)
C15 0.0150(6) 0.0177(6) 0.0189(7) 0.0038(5) -0.0002(5) -0.0020(5)
C16 0.0166(6) 0.0158(6) 0.0199(7) 0.0040(5) -0.0006(5) -0.0012(5)
C17 0.0186(7) 0.0187(6) 0.0224(7) 0.0044(5) 0.0017(5) -0.0005(5)
C18 0.0177(7) 0.0199(7) 0.0288(8) 0.0067(5) 0.0001(6) 0.0010(5)
C19 0.0228(7) 0.0221(7) 0.0259(8) 0.0098(5) -0.0040(6) -0.0024(5)
C20 0.0240(7) 0.0242(7) 0.0188(7) 0.0066(5) 0.0018(6) -0.0026(6)
C21 0.0154(6) 0.0174(6) 0.0201(7) 0.0023(5) 0.0001(5) -0.0023(5)
C22 0.0165(6) 0.0178(6) 0.0251(7) 0.0027(5) -0.0005(5) 0.0001(5)
C23 0.0150(6) 0.0175(6) 0.0231(7) 0.0043(5) -0.0002(5) 0.0005(5)
C24 0.0156(6) 0.0190(6) 0.0222(7) 0.0017(5) 0.0012(5) 0.0015(5)
C25 0.0147(6) 0.0209(7) 0.0192(7) 0.0022(5) 0.0044(5) 0.0012(5)
C26 0.0190(7) 0.0204(7) 0.0278(7) 0.0056(5) 0.0029(6) 0.0027(5)
C27 0.0155(6) 0.0286(8) 0.0281(8) 0.0079(6) 0.0014(6) 0.0018(6)
C28 0.0153(6) 0.0260(7) 0.0221(7) 0.0021(5) 0.0055(5) -0.0010(5)
C29 0.0220(7) 0.0209(7) 0.0266(8) 0.0053(5) 0.0056(6) 0.0003(5)
C30 0.0188(7) 0.0233(7) 0.0235(7) 0.0067(5) 0.0013(5) 0.0019(5)
C31 0.0199(7) 0.0288(8) 0.0269(8) 0.0025(6) 0.0033(6) -0.0029(6)

loop_
_atom_type_symbol
_atom_type_description
_atom_type_scat_dispersion_real
_atom_type_scat_dispersion_imag
_atom_type_scat_source
C C 0.0033 0.0016 'International Tables Vol C Tables 4.2.6.8 and 6.1.1.4'
H H 0.0000 0.0000 'International Tables Vol C Tables 4.2.6.8 and 6.1.1.4'
N N 0.0061 0.0033 'International Tables Vol C Tables 4.2.6.8 and 6.1.1.4'

loop_
_geom_angle_atom_site_label_1
_geom_angle_atom_site_label_2
_geom_angle_atom_site_label_3
_geom_angle
C9 N1 C15 124.03(11)
C9 N1 C1 122.19(12)
C15 N1 C1 111.66(11)
C21 N2 C24 120.46(11)
N1 C1 C2 115.22(11)
N1 C1 C22 103.36(11)
C2 C1 C22 111.03(11)
N1 C1 H1 109.0
C2 C1 H1 109.0
C22 C1 H1 109.0
C3 C2 C7 118.64(13)
C3 C2 C1 119.36(12)
C7 C2 C1 121.90(12)
C2 C3 C4 120.75(14)
C2 C3 H3 119.6
C4 C3 H3 119.6
C5 C4 C3 121.00(14)
C5 C4 H4 119.5
C3 C4 H4 119.5
C4 C5 C6 117.96(13)
C4 C5 C8 121.39(15)
C6 C5 C8 120.64(16)
C5 C6 C7 121.43(14)
C5 C6 H6 119.3
C7 C6 H6 119.3
C2 C7 C6 120.20(14)
C2 C7 H7 119.9
C6 C7 H7 119.9
C5 C8 H8A 109.5
C5 C8 H8B 109.5
H8A C8 H8B 109.5
C5 C8 H8C 109.5
H8A C8 H8C 109.5
H8B C8 H8C 109.5
N1 C9 C14 122.22(13)
N1 C9 C10 120.75(12)
C14 C9 C10 117.02(13)
C11 C10 C9 120.95(13)
C11 C10 H10 119.5
C9 C10 H10 119.5
C10 C11 C12 121.19(14)
C10 C11 H11 119.4
C12 C11 H11 119.4
C13 C12 C11 118.75(14)
C13 C12 H12 120.6
C11 C12 H12 120.6
C12 C13 C14 121.16(14)
C12 C13 H13 119.4
C14 C13 H13 119.4
C13 C14 C9 120.90(14)
C13 C14 H14 119.6
C9 C14 H14 119.6
N1 C15 C16 111.59(10)
N1 C15 C23 102.82(10)
C16 C15 C23 111.90(11)
N1 C15 H15 110.1
C16 C15 H15 110.1
C23 C15 H15 110.1
C17 C16 C21 118.67(13)
C17 C16 C15 120.36(12)
C21 C16 C15 120.95(12)
C18 C17 C16 121.87(13)
C18 C17 H17 119.1
C16 C17 H17 119.1
C17 C18 C19 119.16(13)
C17 C18 H18 120.4
C19 C18 H18 120.4
C20 C19 C18 120.40(14)
C20 C19 H19 119.8
C18 C19 H19 119.8
C19 C20 C21 120.83(13)
C19 C20 H20 119.6
C21 C20 H20 119.6
N2 C21 C20 119.36(12)
N2 C21 C16 121.51(13)
C20 C21 C16 119.06(12)
C23 C22 C1 104.36(10)
C23 C22 H22A 110.9
C1 C22 H22A 110.9
C23 C22 H22B 110.9
C1 C22 H22B 110.9
H22A C22 H22B 108.9
C22 C23 C15 102.14(10)
C22 C23 C24 114.31(11)
C15 C23 C24 113.77(11)
C22 C23 H23 108.8
C15 C23 H23 108.8
C24 C23 H23 108.8
N2 C24 C25 113.94(12)
N2 C24 C23 109.65(11)
C25 C24 C23 111.86(11)
N2 C24 H24 107.0
C25 C24 H24 107.0
C23 C24 H24 107.0
C26 C25 C30 117.97(13)
C26 C25 C24 119.74(12)
C30 C25 C24 122.29(12)
C25 C26 C27 121.50(13)
C25 C26 H26 119.3
C27 C26 H26 119.3
C28 C27 C26 120.60(13)
C28 C27 H27 119.7
C26 C27 H27 119.7
C29 C28 C27 118.01(13)
C29 C28 C31 120.70(13)
C27 C28 C31 121.28(13)
C28 C29 C30 121.37(13)
C28 C29 H29 119.3
C30 C29 H29 119.3
C25 C30 C29 120.55(13)
C25 C30 H30 119.7
C29 C30 H30 119.7
C28 C31 H31A 109.5
C28 C31 H31B 109.5
H31A C31 H31B 109.5
C28 C31 H31C 109.5
H31A C31 H31C 109.5
H31B C31 H31C 109.5

loop_
_geom_bond_atom_site_label_1
_geom_bond_atom_site_label_2
_geom_bond_distance
N1 C9 1.3816(17)
N1 C15 1.4718(17)
N1 C1 1.4757(17)
N2 C21 1.3908(17)
N2 C24 1.4497(18)
C1 C2 1.5140(18)
C1 C22 1.5384(19)
C1 H1 1.0000
C2 C3 1.3901(19)
C2 C7 1.391(2)
C3 C4 1.398(2)
C3 H3 0.9500
C4 C5 1.387(2)
C4 H4 0.9500
C5 C6 1.393(2)
C5 C8 1.509(2)
C6 C7 1.397(2)
C6 H6 0.9500
C7 H7 0.9500
C8 H8A 0.9800
C8 H8B 0.9800
C8 H8C 0.9800
C9 C14 1.4119(19)
C9 C10 1.4121(19)
C10 C11 1.383(2)
C10 H10 0.9500
C11 C12 1.386(2)
C11 H11 0.9500
C12 C13 1.381(2)
C12 H12 0.9500
C13 C14 1.387(2)
C13 H13 0.9500
C14 H14 0.9500
C15 C16 1.5201(18)
C15 C23 1.5327(19)
C15 H15 1.0000
C16 C17 1.3935(18)
C16 C21 1.4048(19)
C17 C18 1.3814(19)
C17 H17 0.9500
C18 C19 1.383(2)
C18 H18 0.9500
C19 C20 1.379(2)
C19 H19 0.9500
C20 C21 1.4018(19)
C20 H20 0.9500
C22 C23 1.5252(18)
C22 H22A 0.9900
C22 H22B 0.9900
C23 C24 1.533(2)
C23 H23 1.0000
C24 C25 1.5323(19)
C24 H24 1.0000
C25 C26 1.3894(19)
C25 C30 1.390(2)
C26 C27 1.3923(19)
C26 H26 0.9500
C27 C28 1.391(2)
C27 H27 0.9500
C28 C29 1.389(2)
C28 C31 1.5095(19)
C29 C30 1.3963(19)
C29 H29 0.9500
C30 H30 0.9500
C31 H31A 0.9800
C31 H31B 0.9800
C31 H31C 0.9800

loop_
_geom_torsion_atom_site_label_1
_geom_torsion_atom_site_label_2
_geom_torsion_atom_site_label_3
_geom_torsion_atom_site_label_4
_geom_torsion
C9 N1 C1 C2 72.32(16)
C15 N1 C1 C2 -123.63(12)
C9 N1 C1 C22 -166.37(11)
C15 N1 C1 C22 -2.32(13)
N1 C1 C2 C3 -154.43(12)
C22 C1 C2 C3 88.52(15)
N1 C1 C2 C7 29.19(18)
C22 C1 C2 C7 -87.86(15)
C7 C2 C3 C4 1.4(2)
C1 C2 C3 C4 -175.11(12)
C2 C3 C4 C5 -0.7(2)
C3 C4 C5 C6 -0.6(2)
C3 C4 C5 C8 178.83(13)
C4 C5 C6 C7 1.3(2)
C8 C5 C6 C7 -178.12(13)
C3 C2 C7 C6 -0.7(2)
C1 C2 C7 C6 175.71(12)
C5 C6 C7 C2 -0.7(2)
C15 N1 C9 C14 2.52(19)
C1 N1 C9 C14 164.57(12)
C15 N1 C9 C10 -178.69(11)
C1 N1 C9 C10 -16.63(18)
N1 C9 C10 C11 -178.12(12)
C14 C9 C10 C11 0.74(19)
C9 C10 C11 C12 -1.4(2)
C10 C11 C12 C13 0.5(2)
C11 C12 C13 C14 1.0(2)
C12 C13 C14 C9 -1.7(2)
N1 C9 C14 C13 179.61(13)
C10 C9 C14 C13 0.76(19)
C9 N1 C15 C16 -97.81(14)
C1 N1 C15 C16 98.49(12)
C9 N1 C15 C23 142.10(12)
C1 N1 C15 C23 -21.61(13)
N1 C15 C16 C17 48.68(15)
C23 C15 C16 C17 163.27(11)
N1 C15 C16 C21 -129.57(13)
C23 C15 C16 C21 -14.97(17)
C21 C16 C17 C18 -1.28(19)
C15 C16 C17 C18 -179.56(12)
C16 C17 C18 C19 0.3(2)
C17 C18 C19 C20 0.3(2)
C18 C19 C20 C21 0.1(2)
C24 N2 C21 C20 165.30(12)
C24 N2 C21 C16 -17.70(18)
C19 C20 C21 N2 176.04(12)
C19 C20 C21 C16 -1.0(2)
C17 C16 C21 N2 -175.41(12)
C15 C16 C21 N2 2.86(18)
C17 C16 C21 C20 1.60(18)
C15 C16 C21 C20 179.87(11)
N1 C1 C22 C23 25.62(13)
C2 C1 C22 C23 149.71(11)
C1 C22 C23 C15 -38.66(13)
C1 C22 C23 C24 -162.00(11)
N1 C15 C23 C22 36.48(13)
C16 C15 C23 C22 -83.41(13)
N1 C15 C23 C24 160.17(10)
C16 C15 C23 C24 40.29(15)
C21 N2 C24 C25 -84.13(15)
C21 N2 C24 C23 42.11(16)
C22 C23 C24 N2 63.44(14)
C15 C23 C24 N2 -53.37(14)
C22 C23 C24 C25 -169.15(11)
C15 C23 C24 C25 74.04(14)
N2 C24 C25 C26 -163.29(12)
C23 C24 C25 C26 71.64(16)
N2 C24 C25 C30 16.93(18)
C23 C24 C25 C30 -108.13(15)
C30 C25 C26 C27 0.7(2)
C24 C25 C26 C27 -179.04(12)
C25 C26 C27 C28 -0.4(2)
C26 C27 C28 C29 0.0(2)
C26 C27 C28 C31 178.97(12)
C27 C28 C29 C30 0.0(2)
C31 C28 C29 C30 -179.02(12)
C26 C25 C30 C29 -0.8(2)
C24 C25 C30 C29 179.00(11)
C28 C29 C30 C25 0.4(2)
